data_7054847
loop_
_publ_author_name
'Das, Avijit Kumar'
'Goswami, Shyamaprosad'
'Quah, Ching Kheng'
'Fun, Hoong-Kun'

_publ_section_title
;
 Neighbouring group participation of thiol through aldehyde group assisted
 thiolysis of active ether: ratiometric and vapor phase fast detection of
 hydrogen sulfide in mixed aqueous media
;
_journal_issue 7
_journal_name_full 'New J. Chem.'
_journal_page_first 5669
_journal_paper_doi 10.1039/C5NJ00689A
_journal_volume 39
_journal_year 2015
_chemical_formula_moiety 'C16 H10 N2 O5'
_chemical_formula_sum 'C16 H10 N2 O5'
_chemical_formula_weight 310.26
_chemical_name_systematic
;
 ?
;
_space_group_crystal_system monoclinic
_space_group_IT_number 14
_space_group_name_Hall '-P 2ybc'
_space_group_name_H-M_alt 'P 1 21/c 1'
_symmetry_space_group_name_Hall '-P 2ybc'
_symmetry_space_group_name_H-M 'P 1 21/c 1'
_atom_sites_solution_hydrogens geom
_audit_creation_method SHELXL-2014
_audit_update_record
;
2015-01-23 deposited with the CCDC.
2015-05-12 downloaded from the CCDC.
;
_cell_angle_alpha 90
_cell_angle_beta 92.655(2)
_cell_angle_gamma 90
_cell_formula_units_Z 4
_cell_length_a 21.9055(19)
_cell_length_b 4.6272(4)
_cell_length_c 13.7499(12)
_cell_measurement_reflns_used 3742
_cell_measurement_temperature 294(2)
_cell_measurement_theta_max 24.52
_cell_measurement_theta_min 2.79
_cell_volume 1392.2(2)
_computing_cell_refinement 'SAINT (Bruker, 2009)'
_computing_data_collection 'APEX2 (Bruker, 2009)'
_computing_data_reduction SAINT
_computing_molecular_graphics SHELXTL
_computing_publication_material 'SHELXTL and PLATON (Spek, 2009)'
_computing_structure_refinement SHELXTL
_computing_structure_solution 'SHELXTL (Sheldrick, 2008)'
_diffrn_ambient_temperature 294(2)
_diffrn_measured_fraction_theta_full 1.000
_diffrn_measured_fraction_theta_max 0.999
_diffrn_measurement_device_type
;
Bruker SMART APEX II DUO CCD area-detector diffractometer 
;
_diffrn_measurement_method '\f and \w scans'
_diffrn_radiation_monochromator graphite
_diffrn_radiation_source 'fine-focus sealed tube'
_diffrn_radiation_type MoK\a
_diffrn_radiation_wavelength 0.71073
_diffrn_reflns_av_R_equivalents 0.0419
_diffrn_reflns_av_unetI/netI 0.0296
_diffrn_reflns_laue_measured_fraction_full 1.000
_diffrn_reflns_laue_measured_fraction_max 0.999
_diffrn_reflns_limit_h_max 27
_diffrn_reflns_limit_h_min -27
_diffrn_reflns_limit_k_max 5
_diffrn_reflns_limit_k_min -5
_diffrn_reflns_limit_l_max 17
_diffrn_reflns_limit_l_min -17
_diffrn_reflns_number 18679
_diffrn_reflns_point_group_measured_fraction_full 1.000
_diffrn_reflns_point_group_measured_fraction_max 0.999
_diffrn_reflns_theta_full 25.242
_diffrn_reflns_theta_max 26.557
_diffrn_reflns_theta_min 1.861
_diffrn_standards_number 0
_exptl_absorpt_coefficient_mu 0.113
_exptl_absorpt_correction_T_max 0.992
_exptl_absorpt_correction_T_min 0.933
_exptl_absorpt_correction_type multi-scan
_exptl_absorpt_process_details '(<i>SADABS</i>; Bruker, 2009)'
_exptl_crystal_colour yellow
_exptl_crystal_density_diffrn 1.480
_exptl_crystal_description plate
_exptl_crystal_F_000 640
_exptl_crystal_size_max 0.624
_exptl_crystal_size_mid 0.129
_exptl_crystal_size_min 0.074
_refine_diff_density_max 0.401
_refine_diff_density_min -0.188
_refine_diff_density_rms 0.042
_refine_ls_extinction_method none
_refine_ls_goodness_of_fit_ref 1.048
_refine_ls_hydrogen_treatment constr
_refine_ls_matrix_type full
_refine_ls_number_parameters 208
_refine_ls_number_reflns 2898
_refine_ls_number_restraints 0
_refine_ls_restrained_S_all 1.048
_refine_ls_R_factor_all 0.0763
_refine_ls_R_factor_gt 0.0508
_refine_ls_shift/su_max 0.001
_refine_ls_shift/su_mean 0.001
_refine_ls_structure_factor_coef Fsqd
_refine_ls_weighting_details 'w=1/[\s^2^(Fo^2^)+(0.0716P)^2^+0.5549P] where P=(Fo^2^+2Fc^2^)/3'
_refine_ls_weighting_scheme calc
_refine_ls_wR_factor_gt 0.1392
_refine_ls_wR_factor_ref 0.1603
_reflns_Friedel_coverage 0.000
_reflns_number_gt 1973
_reflns_number_total 2898
_reflns_threshold_expression 'I > 2\s(I)'
_cod_data_source_file c5nj00689a2.cif
_cod_data_source_block mo_fs394_0m
_cod_depositor_comments 'Adding full bibliography for 7054846--7054847.cif.'
_cod_database_code 7054847
_shelx_space_group_comment
;
The symmetry employed for this shelxl refinement is uniquely defined
by the following loop, which should always be used as a source of
symmetry information in preference to the above space-group names.
They are only intended as comments.
;
_shelx_estimated_absorpt_t_min 0.933
_shelx_estimated_absorpt_t_max 0.992
_shelxl_version_number 2014-3

loop_
_space_group_symop_operation_xyz
'x, y, z'
'-x, y+1/2, -z+1/2'
'-x, -y, -z'
'x, -y-1/2, z-1/2'

loop_
_atom_site_label
_atom_site_type_symbol
_atom_site_fract_x
_atom_site_fract_y
_atom_site_fract_z
_atom_site_U_iso_or_equiv
_atom_site_adp_type
_atom_site_occupancy
_atom_site_site_symmetry_order
_atom_site_calc_flag
_atom_site_refinement_flags_posn
_atom_site_refinement_flags_adp
O1 O 0.75787(7) 0.6806(4) 0.35461(11) 0.0600(5) Uani 1 1 d . .
O2 O 0.73497(9) 0.2689(4) 0.47615(13) 0.0728(5) Uani 1 1 d . .
O3 O 0.66476(9) 0.3711(5) 0.57281(13) 0.0905(7) Uani 1 1 d . .
O4 O 0.47982(8) 0.7763(5) 0.42655(15) 0.0824(6) Uani 1 1 d . .
O5 O 0.48883(9) 1.1272(5) 0.32690(15) 0.0886(7) Uani 1 1 d . .
N1 N 0.69003(9) 0.4042(4) 0.49687(13) 0.0539(5) Uani 1 1 d . .
N2 N 0.51005(9) 0.9278(5) 0.37446(14) 0.0599(5) Uani 1 1 d . .
C1 C 0.77790(11) 0.6526(6) 0.18344(17) 0.0584(6) Uani 1 1 d . .
H1A H 0.7467 0.5174 0.1748 0.070 Uiso 1 1 calc R U
C2 C 0.81197(11) 0.7318(6) 0.10725(17) 0.0591(6) Uani 1 1 d . .
H2A H 0.8040 0.6514 0.0460 0.071 Uiso 1 1 calc R U
C3 C 0.85877(10) 0.9334(5) 0.12151(17) 0.0532(6) Uani 1 1 d . .
C4 C 0.89528(12) 1.0201(6) 0.0415(2) 0.0710(7) Uani 1 1 d . .
H4A H 0.8871 0.9433 -0.0202 0.085 Uiso 1 1 calc R U
C5 C 0.94089(13) 1.2109(7) 0.0561(2) 0.0804(9) Uani 1 1 d . .
H5A H 0.9645 1.2646 0.0045 0.096 Uiso 1 1 calc R U
C6 C 0.95308(13) 1.3297(7) 0.1488(2) 0.0841(9) Uani 1 1 d . .
H6A H 0.9851 1.4606 0.1579 0.101 Uiso 1 1 calc R U
C7 C 0.91932(11) 1.2583(6) 0.2259(2) 0.0708(7) Uani 1 1 d . .
H7A H 0.9275 1.3426 0.2865 0.085 Uiso 1 1 calc R U
C8 C 0.87242(10) 1.0574(5) 0.21271(17) 0.0543(6) Uani 1 1 d . .
C9 C 0.83500(10) 0.9719(6) 0.29221(17) 0.0578(6) Uani 1 1 d . .
H9A H 0.8419 1.0509 0.3539 0.069 Uiso 1 1 calc R U
C10 C 0.79063(10) 0.7786(5) 0.27554(16) 0.0531(6) Uani 1 1 d . .
C11 C 0.69767(9) 0.7397(5) 0.35580(14) 0.0472(5) Uani 1 1 d . .
C12 C 0.66307(9) 0.6139(5) 0.42746(13) 0.0447(5) Uani 1 1 d . .
C13 C 0.60201(10) 0.6758(5) 0.43487(14) 0.0481(5) Uani 1 1 d . .
H13A H 0.5795 0.5909 0.4830 0.058 Uiso 1 1 calc R U
C14 C 0.57511(9) 0.8663(5) 0.36933(15) 0.0488(5) Uani 1 1 d . .
C15 C 0.60788(10) 0.9950(5) 0.29813(15) 0.0523(5) Uani 1 1 d . .
H15A H 0.5888 1.1229 0.2543 0.063 Uiso 1 1 calc R U
C16 C 0.66857(10) 0.9340(5) 0.29208(15) 0.0533(6) Uani 1 1 d . .
H16A H 0.6908 1.0238 0.2446 0.064 Uiso 1 1 calc R U

loop_
_atom_site_aniso_label
_atom_site_aniso_U_11
_atom_site_aniso_U_22
_atom_site_aniso_U_33
_atom_site_aniso_U_23
_atom_site_aniso_U_13
_atom_site_aniso_U_12
O1 0.0491(8) 0.0790(12) 0.0524(8) 0.0180(8) 0.0087(6) 0.0068(8)
O2 0.0763(12) 0.0670(12) 0.0754(11) 0.0163(9) 0.0044(9) 0.0167(10)
O3 0.0845(13) 0.133(2) 0.0551(10) 0.0369(11) 0.0113(9) 0.0102(13)
O4 0.0566(10) 0.0921(15) 0.1001(14) 0.0121(12) 0.0184(10) -0.0074(10)
O5 0.0693(12) 0.1035(17) 0.0938(14) 0.0244(13) 0.0129(10) 0.0316(12)
N1 0.0599(11) 0.0558(12) 0.0453(10) 0.0062(9) -0.0032(8) -0.0076(10)
N2 0.0531(11) 0.0674(14) 0.0596(11) -0.0037(11) 0.0065(9) 0.0030(11)
C1 0.0562(13) 0.0590(15) 0.0602(13) 0.0047(11) 0.0049(10) -0.0018(12)
C2 0.0603(13) 0.0615(16) 0.0557(13) -0.0033(11) 0.0049(10) -0.0017(12)
C3 0.0461(11) 0.0486(14) 0.0652(13) 0.0005(11) 0.0052(9) 0.0051(10)
C4 0.0664(15) 0.0744(19) 0.0738(16) 0.0067(14) 0.0196(13) -0.0016(14)
C5 0.0665(16) 0.086(2) 0.090(2) 0.0163(17) 0.0261(14) -0.0089(16)
C6 0.0643(16) 0.082(2) 0.106(2) 0.0187(18) 0.0099(15) -0.0113(15)
C7 0.0589(14) 0.0684(18) 0.0843(18) -0.0010(14) -0.0044(13) -0.0062(13)
C8 0.0484(12) 0.0495(14) 0.0644(13) 0.0015(11) -0.0038(10) 0.0057(10)
C9 0.0546(13) 0.0604(15) 0.0582(13) 0.0007(11) 0.0007(10) 0.0074(12)
C10 0.0460(11) 0.0596(15) 0.0542(12) 0.0115(11) 0.0091(9) 0.0079(11)
C11 0.0491(11) 0.0503(13) 0.0424(10) 0.0000(9) 0.0051(8) -0.0011(10)
C12 0.0546(12) 0.0418(12) 0.0375(10) 0.0005(9) 0.0000(8) -0.0042(9)
C13 0.0535(12) 0.0494(13) 0.0419(10) -0.0009(9) 0.0061(8) -0.0073(10)
C14 0.0475(11) 0.0506(13) 0.0484(11) -0.0046(10) 0.0036(9) 0.0001(10)
C15 0.0545(12) 0.0525(14) 0.0500(12) 0.0071(10) 0.0034(9) 0.0044(10)
C16 0.0563(13) 0.0564(14) 0.0477(11) 0.0100(10) 0.0087(9) -0.0009(11)

loop_
_atom_type_symbol
_atom_type_description
_atom_type_scat_dispersion_real
_atom_type_scat_dispersion_imag
_atom_type_scat_source
C C 0.0033 0.0016 'International Tables Vol C Tables 4.2.6.8 and 6.1.1.4'
H H 0.0000 0.0000 'International Tables Vol C Tables 4.2.6.8 and 6.1.1.4'
N N 0.0061 0.0033 'International Tables Vol C Tables 4.2.6.8 and 6.1.1.4'
O O 0.0106 0.0060 'International Tables Vol C Tables 4.2.6.8 and 6.1.1.4'

loop_
_geom_angle_atom_site_label_1
_geom_angle_atom_site_label_2
_geom_angle_atom_site_label_3
_geom_angle
C11 O1 C10 118.61(16)
O2 N1 O3 123.0(2)
O2 N1 C12 119.73(18)
O3 N1 C12 117.2(2)
O5 N2 O4 123.4(2)
O5 N2 C14 118.3(2)
O4 N2 C14 118.3(2)
C2 C1 C10 119.1(2)
C2 C1 H1A 120.5
C10 C1 H1A 120.5
C1 C2 C3 119.8(2)
C1 C2 H2A 120.1
C3 C2 H2A 120.1
C2 C3 C8 121.7(2)
C2 C3 C4 120.5(2)
C8 C3 C4 117.7(2)
C5 C4 C3 120.2(3)
C5 C4 H4A 119.9
C3 C4 H4A 119.9
C4 C5 C6 120.2(3)
C4 C5 H5A 119.9
C6 C5 H5A 119.9
C7 C6 C5 121.7(3)
C7 C6 H6A 119.2
C5 C6 H6A 119.2
C6 C7 C8 119.1(3)
C6 C7 H7A 120.5
C8 C7 H7A 120.5
C7 C8 C3 121.1(2)
C7 C8 C9 121.6(2)
C3 C8 C9 117.3(2)
C10 C9 C8 119.1(2)
C10 C9 H9A 120.5
C8 C9 H9A 120.5
C9 C10 O1 118.6(2)
C9 C10 C1 123.0(2)
O1 C10 C1 118.3(2)
O1 C11 C16 122.98(18)
O1 C11 C12 119.12(19)
C16 C11 C12 117.80(19)
C13 C12 C11 121.74(19)
C13 C12 N1 116.94(18)
C11 C12 N1 121.31(19)
C14 C13 C12 118.28(19)
C14 C13 H13A 120.9
C12 C13 H13A 120.9
C13 C14 C15 121.5(2)
C13 C14 N2 118.94(19)
C15 C14 N2 119.6(2)
C16 C15 C14 119.7(2)
C16 C15 H15A 120.2
C14 C15 H15A 120.2
C15 C16 C11 121.0(2)
C15 C16 H16A 119.5
C11 C16 H16A 119.5

loop_
_geom_bond_atom_site_label_1
_geom_bond_atom_site_label_2
_geom_bond_distance
O1 C11 1.348(3)
O1 C10 1.405(2)
O2 N1 1.212(2)
O3 N1 1.214(2)
O4 N2 1.219(3)
O5 N2 1.211(3)
N1 C12 1.466(3)
N2 C14 1.458(3)
C1 C2 1.364(3)
C1 C10 1.410(3)
C1 H1A 0.9300
C2 C3 1.393(3)
C2 H2A 0.9300
C3 C8 1.399(3)
C3 C4 1.447(3)
C4 C5 1.341(4)
C4 H4A 0.9300
C5 C6 1.403(4)
C5 H5A 0.9300
C6 C7 1.360(4)
C6 H6A 0.9300
C7 C8 1.391(4)
C7 H7A 0.9300
C8 C9 1.451(3)
C9 C10 1.333(3)
C9 H9A 0.9300
C11 C16 1.389(3)
C11 C12 1.398(3)
C12 C13 1.376(3)
C13 C14 1.374(3)
C13 H13A 0.9300
C14 C15 1.376(3)
C15 C16 1.366(3)
C15 H15A 0.9300
C16 H16A 0.9300

loop_
_geom_hbond_atom_site_label_D
_geom_hbond_atom_site_label_H
_geom_hbond_atom_site_label_A
_geom_hbond_distance_DH
_geom_hbond_distance_HA
_geom_hbond_distance_DA
_geom_hbond_angle_DHA
_geom_hbond_site_symmetry_A
_geom_hbond_publ_flag
C13 H13A O4 0.9300 2.5000 3.397(3) 161.00 3_666 yes
C16 H16A O3 0.9300 2.4500 3.144(3) 131.00 4_575 yes

loop_
_geom_torsion_atom_site_label_1
_geom_torsion_atom_site_label_2
_geom_torsion_atom_site_label_3
_geom_torsion_atom_site_label_4
_geom_torsion
C10 C1 C2 C3 0.4(4)
C1 C2 C3 C8 0.5(4)
C1 C2 C3 C4 -179.9(2)
C2 C3 C4 C5 -178.9(3)
C8 C3 C4 C5 0.7(4)
C3 C4 C5 C6 -0.6(5)
C4 C5 C6 C7 -0.5(5)
C5 C6 C7 C8 1.5(5)
C6 C7 C8 C3 -1.4(4)
C6 C7 C8 C9 179.8(2)
C2 C3 C8 C7 179.9(2)
C4 C3 C8 C7 0.3(4)
C2 C3 C8 C9 -1.2(3)
C4 C3 C8 C9 179.2(2)
C7 C8 C9 C10 180.0(2)
C3 C8 C9 C10 1.1(3)
C8 C9 C10 O1 175.06(19)
C8 C9 C10 C1 -0.3(4)
C11 O1 C10 C9 116.1(2)
C11 O1 C10 C1 -68.4(3)
C2 C1 C10 C9 -0.4(4)
C2 C1 C10 O1 -175.8(2)
C10 O1 C11 C16 -11.5(3)
C10 O1 C11 C12 172.2(2)
O1 C11 C12 C13 177.19(19)
C16 C11 C12 C13 0.7(3)
O1 C11 C12 N1 -4.2(3)
C16 C11 C12 N1 179.3(2)
O2 N1 C12 C13 155.3(2)
O3 N1 C12 C13 -23.3(3)
O2 N1 C12 C11 -23.3(3)
O3 N1 C12 C11 158.1(2)
C11 C12 C13 C14 0.2(3)
N1 C12 C13 C14 -178.47(19)
C12 C13 C14 C15 -0.4(3)
C12 C13 C14 N2 178.25(19)
O5 N2 C14 C13 168.8(2)
O4 N2 C14 C13 -11.0(3)
O5 N2 C14 C15 -12.5(3)
O4 N2 C14 C15 167.7(2)
C13 C14 C15 C16 -0.2(4)
N2 C14 C15 C16 -178.9(2)
C14 C15 C16 C11 1.1(4)
O1 C11 C16 C15 -177.7(2)
C12 C11 C16 C15 -1.3(3)
